data_7229265
loop_
_publ_author_name
'Jia, Ying-Jie'
'Chen, Yi-Gang'
'Yao, Xiao-Ni'
'Zhang, Xian-Ming'

_publ_section_title
;
 Alkali Earth MOx (x=6, 7, 9, 12) Polyhedra Tuned Cadmium Selenites with
 Different Dimensions and Diverse SeO32-Coordinations
;
_journal_name_full CrystEngComm
_journal_paper_doi 10.1039/C7CE01461A
_journal_year 2017
_chemical_formula_moiety '0.5(Cd4 O24 Se8 Sr4)'
_chemical_formula_sum 'Cd2 O12 Se4 Sr2'
_chemical_formula_weight 907.88
_chemical_name_systematic
;
 ?
;
_space_group_crystal_system monoclinic
_space_group_IT_number 14
_space_group_name_Hall '-P 2yn'
_space_group_name_H-M_alt 'P 1 21/n 1'
_symmetry_space_group_name_Hall '-P 2yn'
_symmetry_space_group_name_H-M 'P 1 21/n 1'
_atom_sites_solution_primary direct
_audit_creation_date 2017-03-08
_audit_creation_method
;
Olex2 1.2
(compiled 2017.01.04 svn.r3372 for OlexSys, GUI svn.r5292)
;
_audit_update_record
;
2017-06-15 deposited with the CCDC.
2017-10-02 downloaded from the CCDC.
;
_cell_angle_alpha 90
_cell_angle_beta 92.781(2)
_cell_angle_gamma 90
_cell_formula_units_Z 2
_cell_length_a 4.4970(4)
_cell_length_b 15.1154(13)
_cell_length_c 9.5745(8)
_cell_measurement_reflns_used 6535
_cell_measurement_temperature 273
_cell_measurement_theta_max 28.297
_cell_measurement_theta_min 2.520
_cell_volume 650.05(10)
_computing_cell_refinement 'SAINT v8.37A (Bruker, 2015)'
_computing_data_reduction 'SAINT v8.37A (Bruker, 2015)'
_computing_molecular_graphics 'Olex2 (Dolomanov et al., 2009)'
_computing_publication_material 'Olex2 (Dolomanov et al., 2009)'
_computing_structure_refinement 'ShelXL (Sheldrick, 2015)'
_computing_structure_solution 'ShelXT (Sheldrick, 2015)'
_diffrn_ambient_temperature 273
_diffrn_measured_fraction_theta_full 0.939
_diffrn_measured_fraction_theta_max 0.990
_diffrn_measurement_device_type 'Bruker APEX-II CCD'
_diffrn_measurement_method '\f and \w scans'
_diffrn_radiation_type MoK\a
_diffrn_radiation_wavelength 0.71073
_diffrn_reflns_av_R_equivalents 0.0544
_diffrn_reflns_av_unetI/netI 0.0396
_diffrn_reflns_Laue_measured_fraction_full 0.939
_diffrn_reflns_Laue_measured_fraction_max 0.990
_diffrn_reflns_limit_h_max 5
_diffrn_reflns_limit_h_min -5
_diffrn_reflns_limit_k_max 18
_diffrn_reflns_limit_k_min -18
_diffrn_reflns_limit_l_max 11
_diffrn_reflns_limit_l_min -11
_diffrn_reflns_number 5366
_diffrn_reflns_point_group_measured_fraction_full 0.939
_diffrn_reflns_point_group_measured_fraction_max 0.990
_diffrn_reflns_theta_full 26.000
_diffrn_reflns_theta_max 25.499
_diffrn_reflns_theta_min 2.520
_diffrn_standards_number 0
_exptl_absorpt_coefficient_mu 22.641
_exptl_absorpt_correction_T_max 0.0298
_exptl_absorpt_correction_T_min 0.0019
_exptl_absorpt_correction_type multi-scan
_exptl_absorpt_process_details
'SADABS-2014/5 (Bruker,2014/5) was used for absorption correction. wR2(int) was 0.1810 before and 0.0858 after correction. The Ratio of minimum to maximum transmission is 0.0638. The \l/2 correction factor is 0.00150.'
_exptl_crystal_colour colourless
_exptl_crystal_colour_primary colourless
_exptl_crystal_density_diffrn 4.638
_exptl_crystal_description block
_exptl_crystal_F_000 808
_exptl_crystal_size_max 0.2
_exptl_crystal_size_mid 0.12
_exptl_crystal_size_min 0.08
_refine_diff_density_max 1.622
_refine_diff_density_min -1.825
_refine_diff_density_rms 0.376
_refine_ls_extinction_method none
_refine_ls_goodness_of_fit_ref 1.176
_refine_ls_hydrogen_treatment undef
_refine_ls_matrix_type full
_refine_ls_number_parameters 91
_refine_ls_number_reflns 1208
_refine_ls_number_restraints 0
_refine_ls_restrained_S_all 1.176
_refine_ls_R_factor_all 0.0433
_refine_ls_R_factor_gt 0.0428
_refine_ls_shift/su_max 0.001
_refine_ls_shift/su_mean 0.000
_refine_ls_structure_factor_coef Fsqd
_refine_ls_weighting_details
;
 w=1/[\s^2^(Fo^2^)+(0.0600P)^2^+9.2260P]
 where P=(Fo^2^+2Fc^2^)/3
;
_refine_ls_weighting_scheme calc
_refine_ls_wR_factor_gt 0.1161
_refine_ls_wR_factor_ref 0.1166
_reflns_Friedel_coverage 0.000
_reflns_number_gt 1189
_reflns_number_total 1208
_reflns_threshold_expression 'I > 2\s(I)'
_cod_data_source_file c7ce01461a1.cif
_cod_data_source_block 3
_cod_database_code 7229265
_shelxl_version_number 2013-2
_shelx_space_group_comment
;
The symmetry employed for this shelxl refinement is uniquely defined
by the following loop, which should always be used as a source of
symmetry information in preference to the above space-group names.
They are only intended as comments.
;
_olex2_refinement_description
;
;
_olex2_submission_special_instructions 'No special instructions were received'

loop_
_space_group_symop_operation_xyz
'x, y, z'
'-x+1/2, y+1/2, -z+1/2'
'-x, -y, -z'
'x-1/2, -y-1/2, z-1/2'

loop_
_atom_site_label
_atom_site_type_symbol
_atom_site_fract_x
_atom_site_fract_y
_atom_site_fract_z
_atom_site_U_iso_or_equiv
_atom_site_adp_type
_atom_site_occupancy
_atom_site_site_symmetry_order
_atom_site_calc_flag
Cd1 Cd 0.77457(15) 0.35292(5) 0.30652(7) 0.0206(3) Uani 1 1 d
Sr1 Sr 1.26034(18) 0.38399(5) 0.97055(9) 0.0163(3) Uani 1 1 d
Se2 Se 0.2296(2) 0.50764(6) 0.28327(10) 0.0197(3) Uani 1 1 d
Se1 Se 1.2207(2) 0.29590(6) 0.58433(10) 0.0205(3) Uani 1 1 d
O2 O 1.2902(17) 0.1852(5) 0.5668(8) 0.0273(16) Uani 1 1 d
O3 O 0.8618(16) 0.2993(5) 0.5194(8) 0.0269(16) Uani 1 1 d
O5 O -0.1423(17) 0.5025(5) 0.2906(10) 0.0334(19) Uani 1 1 d
O4 O 0.2926(16) 0.3941(5) 0.2789(8) 0.0259(15) Uani 1 1 d
O1 O 1.180(2) 0.2946(5) 0.7582(8) 0.0345(19) Uani 1 1 d
O6 O 0.2642(18) 0.5335(5) 0.1130(8) 0.0292(17) Uani 1 1 d

loop_
_atom_site_aniso_label
_atom_site_aniso_U_11
_atom_site_aniso_U_22
_atom_site_aniso_U_33
_atom_site_aniso_U_23
_atom_site_aniso_U_13
_atom_site_aniso_U_12
Cd1 0.0259(4) 0.0149(4) 0.0207(4) 0.0022(2) -0.0030(3) 0.0003(3)
Sr1 0.0217(5) 0.0116(5) 0.0154(5) -0.0017(3) -0.0007(3) -0.0006(3)
Se2 0.0235(5) 0.0148(5) 0.0205(5) -0.0010(3) -0.0016(4) -0.0003(3)
Se1 0.0261(5) 0.0155(5) 0.0195(5) 0.0001(3) -0.0029(4) -0.0009(3)
O2 0.036(4) 0.014(3) 0.032(4) -0.001(3) 0.003(3) 0.003(3)
O3 0.025(4) 0.027(4) 0.028(4) 0.002(3) -0.004(3) -0.002(3)
O5 0.025(4) 0.018(4) 0.058(6) -0.002(3) 0.006(4) -0.003(3)
O4 0.025(4) 0.013(3) 0.039(4) 0.004(3) 0.001(3) 0.003(3)
O1 0.063(5) 0.021(4) 0.018(4) -0.001(3) -0.008(4) 0.002(4)
O6 0.040(4) 0.025(4) 0.022(4) 0.004(3) -0.005(3) 0.002(3)

loop_
_atom_type_symbol
_atom_type_description
_atom_type_scat_dispersion_real
_atom_type_scat_dispersion_imag
_atom_type_scat_source
Cd Cd -0.8075 1.2024 'International Tables Vol C Tables 4.2.6.8 and 6.1.1.4'
O O 0.0106 0.0060 'International Tables Vol C Tables 4.2.6.8 and 6.1.1.4'
Se Se -0.0929 2.2259 'International Tables Vol C Tables 4.2.6.8 and 6.1.1.4'
Sr Sr -1.5307 3.2498 'International Tables Vol C Tables 4.2.6.8 and 6.1.1.4'

loop_
_geom_angle_atom_site_label_1
_geom_angle_atom_site_label_2
_geom_angle_atom_site_label_3
_geom_angle
_geom_angle_site_symmetry_1
_geom_angle_site_symmetry_3
Sr1 Cd1 Sr1 116.76(2) 4_565 1_554
Sr1 Cd1 Sr1 114.90(2) 1_454 4_565
Sr1 Cd1 Sr1 69.375(19) 1_454 1_554
Se2 Cd1 Sr1 57.98(2) 1_655 1_554
Se2 Cd1 Sr1 102.45(3) 1_655 1_454
Se2 Cd1 Sr1 137.54(3) 1_655 4_565
Se1 Cd1 Sr1 63.95(2) 4_565 1_554
Se1 Cd1 Sr1 59.82(2) 4_565 1_454
Se1 Cd1 Sr1 66.96(3) 4_565 4_565
Se1 Cd1 Se2 121.64(3) 4_565 1_655
O2 Cd1 Sr1 43.50(19) 4_565 1_454
O2 Cd1 Sr1 99.68(17) 4_565 4_565
O2 Cd1 Sr1 37.58(18) 4_565 1_554
O2 Cd1 Se2 93.59(17) 4_565 1_655
O2 Cd1 Se1 33.25(17) 4_565 4_565
O2 Cd1 O4 83.3(3) 4_565 1_655
O3 Cd1 Sr1 45.56(19) . 4_565
O3 Cd1 Sr1 134.79(19) . 1_554
O3 Cd1 Sr1 151.24(19) . 1_454
O3 Cd1 Se2 104.64(19) . 1_655
O3 Cd1 Se1 111.8(2) . 4_565
O3 Cd1 O2 142.3(3) . 4_565
O3 Cd1 O5 113.6(3) . 1_655
O3 Cd1 O4 93.8(3) . 1_655
O3 Cd1 O4 109.6(3) . .
O3 Cd1 O1 81.6(3) . 4_565
O5 Cd1 Sr1 158.9(2) 1_655 4_565
O5 Cd1 Sr1 74.6(2) 1_655 1_554
O5 Cd1 Sr1 85.3(2) 1_655 1_454
O5 Cd1 Se2 31.69(19) 1_655 1_655
O5 Cd1 Se1 132.6(2) 1_655 4_565
O5 Cd1 O2 99.3(3) 1_655 4_565
O5 Cd1 O4 65.3(3) 1_655 1_655
O5 Cd1 O1 164.7(3) 1_655 4_565
O4 Cd1 Sr1 48.9(2) . 1_454
O4 Cd1 Sr1 105.37(18) . 4_565
O4 Cd1 Sr1 114.30(19) 1_655 1_454
O4 Cd1 Sr1 108.15(16) 1_655 4_565
O4 Cd1 Sr1 115.6(2) . 1_554
O4 Cd1 Sr1 47.26(19) 1_655 1_554
O4 Cd1 Se2 114.45(18) . 1_655
O4 Cd1 Se2 33.71(16) 1_655 1_655
O4 Cd1 Se1 98.87(18) 1_655 4_565
O4 Cd1 Se1 94.4(2) . 4_565
O4 Cd1 O2 91.5(3) . 4_565
O4 Cd1 O5 83.1(3) . 1_655
O4 Cd1 O4 146.5(3) . 1_655
O4 Cd1 O1 94.3(3) . 4_565
O1 Cd1 Sr1 81.64(19) 4_565 1_454
O1 Cd1 Sr1 93.2(2) 4_565 1_554
O1 Cd1 Sr1 36.03(19) 4_565 4_565
O1 Cd1 Se2 145.4(2) 4_565 1_655
O1 Cd1 Se1 32.32(19) 4_565 4_565
O1 Cd1 O2 65.5(3) 4_565 4_565
O1 Cd1 O4 113.1(3) 4_565 1_655
Se2 Sr1 Se2 106.47(3) 1_656 3_666
Se2 Sr1 Se1 100.99(3) 1_656 4_666
Se1 Sr1 Se2 152.13(3) 4_666 3_666
O2 Sr1 Se2 154.38(17) 4_666 3_666
O2 Sr1 Se2 89.19(16) 4_666 1_656
O2 Sr1 Se2 81.07(17) 4_566 1_656
O2 Sr1 Se2 86.55(18) 4_566 3_666
O2 Sr1 Se1 27.81(15) 4_666 4_666
O2 Sr1 Se1 93.21(17) 4_566 4_666
O2 Sr1 O2 116.4(3) 4_566 4_666
O2 Sr1 O3 55.9(2) 4_666 4_666
O2 Sr1 O3 70.9(2) 4_566 4_666
O2 Sr1 O5 127.4(2) 4_666 3_666
O2 Sr1 O5 114.1(2) 4_566 3_666
O2 Sr1 O4 70.4(2) 4_566 1_656
O2 Sr1 O4 71.4(2) 4_666 1_656
O2 Sr1 O6 98.5(2) 4_566 1_656
O2 Sr1 O6 175.1(2) 4_666 3_666
O2 Sr1 O6 65.2(2) 4_566 3_666
O2 Sr1 O6 175.0(2) 4_566 3_766
O3 Sr1 Se2 130.06(15) 4_666 3_666
O3 Sr1 Se2 112.84(16) 4_666 1_656
O3 Sr1 Se1 28.12(14) 4_666 4_666
O3 Sr1 O5 134.5(2) 4_666 3_666
O3 Sr1 O4 83.5(2) 4_666 1_656
O5 Sr1 Se2 112.55(15) 3_666 1_656
O5 Sr1 Se2 27.76(14) 3_666 3_666
O5 Sr1 Se1 139.02(15) 3_666 4_666
O4 Sr1 Se2 29.37(13) 1_656 1_656
O4 Sr1 Se2 130.62(14) 1_656 3_666
O4 Sr1 Se1 74.55(13) 1_656 4_666
O4 Sr1 O5 141.9(2) 1_656 3_666
O1 Sr1 Se2 169.1(2) . 1_656
O1 Sr1 Se2 68.25(19) . 3_666
O1 Sr1 Se1 83.88(19) . 4_666
O1 Sr1 O2 99.3(3) . 4_666
O1 Sr1 O2 89.0(3) . 4_566
O1 Sr1 O3 67.4(2) . 4_666
O1 Sr1 O5 67.6(2) . 3_666
O1 Sr1 O4 148.8(2) . 1_656
O1 Sr1 O6 85.3(3) . 3_666
O1 Sr1 O6 95.7(3) . 3_766
O1 Sr1 O6 153.7(2) . 1_656
O6 Sr1 Se2 26.94(16) 3_666 3_666
O6 Sr1 Se2 93.38(16) 3_766 3_666
O6 Sr1 Se2 27.11(16) 1_656 1_656
O6 Sr1 Se2 86.49(16) 3_666 1_656
O6 Sr1 Se2 94.18(17) 3_766 1_656
O6 Sr1 Se2 87.00(16) 1_656 3_666
O6 Sr1 Se1 89.19(16) 3_766 4_666
O6 Sr1 Se1 155.97(17) 3_666 4_666
O6 Sr1 Se1 120.48(16) 1_656 4_666
O6 Sr1 O2 64.8(2) 3_766 4_666
O6 Sr1 O2 99.8(2) 1_656 4_666
O6 Sr1 O3 112.6(2) 3_766 4_666
O6 Sr1 O3 138.8(2) 1_656 4_666
O6 Sr1 O3 128.1(2) 3_666 4_666
O6 Sr1 O5 52.8(2) 3_666 3_666
O6 Sr1 O5 66.2(2) 3_766 3_666
O6 Sr1 O5 86.5(2) 1_656 3_666
O6 Sr1 O4 56.0(2) 1_656 1_656
O6 Sr1 O4 105.5(2) 3_666 1_656
O6 Sr1 O4 106.2(2) 3_766 1_656
O6 Sr1 O6 113.2(3) 3_766 3_666
O6 Sr1 O6 75.3(3) 1_656 3_666
O6 Sr1 O6 76.5(3) 3_766 1_656
Cd1 Se2 Sr1 90.41(3) 1_455 3_666
Cd1 Se2 Sr1 141.98(4) 1_455 3_766
Cd1 Se2 Sr1 73.58(3) 1_455 1_454
Sr1 Se2 Sr1 74.93(2) 3_666 3_766
Sr1 Se2 Sr1 68.67(3) 1_454 3_766
Sr1 Se2 Sr1 73.53(3) 1_454 3_666
O5 Se2 Cd1 46.0(3) . 1_455
O5 Se2 Sr1 132.9(3) . 3_766
O5 Se2 Sr1 58.0(3) . 3_666
O5 Se2 Sr1 95.2(3) . 1_454
O5 Se2 O4 96.9(3) . .
O5 Se2 O6 100.9(4) . .
O4 Se2 Cd1 51.0(2) . 1_455
O4 Se2 Sr1 107.8(3) . 3_766
O4 Se2 Sr1 121.9(3) . 3_666
O4 Se2 Sr1 56.3(3) . 1_454
O6 Se2 Cd1 109.5(3) . 1_455
O6 Se2 Sr1 36.5(3) . 3_766
O6 Se2 Sr1 45.4(3) . 1_454
O6 Se2 Sr1 47.5(3) . 3_666
O6 Se2 O4 100.5(4) . .
Cd1 Se1 Sr1 71.34(3) 4_666 4_565
O2 Se1 Cd1 49.4(3) . 4_666
O2 Se1 Sr1 47.9(3) . 4_565
O3 Se1 Cd1 108.3(3) . 4_666
O3 Se1 Sr1 51.9(3) . 4_565
O3 Se1 O2 99.7(4) . .
O1 Se1 Cd1 47.3(3) . 4_666
O1 Se1 Sr1 101.7(3) . 4_565
O1 Se1 O2 96.6(4) . .
O1 Se1 O3 102.3(4) . .
Cd1 O2 Sr1 99.7(3) 4_666 4_565
Cd1 O2 Sr1 108.2(3) 4_666 4_665
Sr1 O2 Sr1 116.4(3) 4_665 4_565
Se1 O2 Cd1 97.4(3) . 4_666
Se1 O2 Sr1 126.2(4) . 4_665
Se1 O2 Sr1 104.3(3) . 4_565
Cd1 O3 Sr1 100.7(3) . 4_565
Se1 O3 Cd1 118.1(4) . .
Se1 O3 Sr1 99.9(3) . 4_565
Cd1 O5 Sr1 125.7(3) 1_455 3_666
Se2 O5 Cd1 102.3(4) . 1_455
Se2 O5 Sr1 94.2(3) . 3_666
Cd1 O4 Cd1 146.5(3) . 1_455
Cd1 O4 Sr1 95.4(2) 1_455 1_454
Cd1 O4 Sr1 95.9(3) . 1_454
Se2 O4 Cd1 115.2(4) . .
Se2 O4 Cd1 95.3(3) . 1_455
Se2 O4 Sr1 94.3(3) . 1_454
Cd1 O1 Sr1 110.3(3) 4_666 .
Se1 O1 Cd1 100.4(3) . 4_666
Se1 O1 Sr1 142.5(4) . .
Sr1 O6 Sr1 113.2(3) 3_766 3_666
Sr1 O6 Sr1 104.7(3) 1_454 3_666
Sr1 O6 Sr1 103.5(3) 3_766 1_454
Se2 O6 Sr1 105.5(4) . 3_666
Se2 O6 Sr1 107.5(3) . 1_454
Se2 O6 Sr1 121.1(4) . 3_766

loop_
_geom_bond_atom_site_label_1
_geom_bond_atom_site_label_2
_geom_bond_distance
_geom_bond_site_symmetry_2
Cd1 Sr1 3.8979(11) 1_454
Cd1 Sr1 3.9121(11) 4_565
Cd1 Sr1 4.0027(11) 1_554
Cd1 Se2 3.1224(12) 1_655
Cd1 Se1 3.0975(12) 4_565
Cd1 O2 2.371(8) 4_565
Cd1 O3 2.211(7) .
Cd1 O5 2.299(7) 1_655
Cd1 O4 2.258(7) .
Cd1 O4 2.438(7) 1_655
Cd1 O1 2.313(8) 4_565
Sr1 Se2 3.5950(13) 3_666
Sr1 Se2 3.5379(13) 1_656
Sr1 Se1 3.5564(13) 4_666
Sr1 O2 2.569(7) 4_566
Sr1 O2 2.722(8) 4_666
Sr1 O3 2.843(8) 4_666
Sr1 O5 3.057(9) 3_666
Sr1 O4 2.953(8) 1_656
Sr1 O1 2.454(7) .
Sr1 O6 2.633(8) 3_766
Sr1 O6 2.640(8) 1_656
Sr1 O6 2.752(8) 3_666
Se2 Cd1 3.1225(12) 1_455
Se2 Sr1 3.5950(13) 3_666
Se2 Sr1 3.7936(13) 3_766
Se2 Sr1 3.5379(13) 1_454
Se2 O5 1.679(8) .
Se2 O4 1.740(7) .
Se2 O6 1.691(7) .
Se1 Cd1 3.0975(12) 4_666
Se1 Sr1 3.5564(13) 4_565
Se1 O2 1.712(7) .
Se1 O3 1.702(7) .
Se1 O1 1.684(8) .
O2 Cd1 2.371(8) 4_666
O2 Sr1 2.569(7) 4_665
O2 Sr1 2.722(8) 4_565
O3 Sr1 2.843(8) 4_565
O5 Cd1 2.298(7) 1_455
O5 Sr1 3.057(9) 3_666
O4 Cd1 2.438(7) 1_455
O4 Sr1 2.953(8) 1_454
O1 Cd1 2.313(7) 4_666
O6 Sr1 2.633(8) 3_766
O6 Sr1 2.752(8) 3_666
O6 Sr1 2.640(8) 1_454

loop_
_geom_torsion_atom_site_label_1
_geom_torsion_atom_site_label_2
_geom_torsion_atom_site_label_3
_geom_torsion_atom_site_label_4
_geom_torsion
_geom_torsion_site_symmetry_1
_geom_torsion_site_symmetry_4
Cd1 Se2 O5 Sr1 -128.0(4) 1_455 3_666
Cd1 Se2 O4 Cd1 -165.5(6) 1_455 .
Cd1 Se2 O4 Sr1 95.8(3) 1_455 1_454
Cd1 Se2 O6 Sr1 -39.6(3) 1_455 1_454
Cd1 Se2 O6 Sr1 -158.0(3) 1_455 3_766
Cd1 Se2 O6 Sr1 71.7(3) 1_455 3_666
Cd1 Se1 O2 Sr1 102.0(4) 4_666 4_565
Cd1 Se1 O2 Sr1 -119.0(6) 4_666 4_665
Cd1 Se1 O3 Cd1 -154.5(3) 4_666 .
Cd1 Se1 O3 Sr1 -46.6(3) 4_666 4_565
Cd1 Se1 O1 Sr1 145.0(10) 4_666 .
Sr1 Se2 O5 Cd1 128.0(4) 3_666 1_455
Sr1 Se2 O5 Cd1 126.7(2) 3_766 1_455
Sr1 Se2 O5 Cd1 61.1(3) 1_454 1_455
Sr1 Se2 O5 Sr1 -66.87(18) 1_454 3_666
Sr1 Se2 O5 Sr1 -1.3(4) 3_766 3_666
Sr1 Se2 O4 Cd1 98.6(4) 1_454 .
Sr1 Se2 O4 Cd1 133.9(3) 3_666 .
Sr1 Se2 O4 Cd1 -95.8(3) 1_454 1_455
Sr1 Se2 O4 Cd1 -143.53(16) 3_766 1_455
Sr1 Se2 O4 Cd1 -60.5(3) 3_666 1_455
Sr1 Se2 O4 Cd1 50.9(4) 3_766 .
Sr1 Se2 O4 Sr1 35.3(3) 3_666 1_454
Sr1 Se2 O4 Sr1 -47.7(2) 3_766 1_454
Sr1 Se2 O6 Sr1 -111.3(4) 3_666 1_454
Sr1 Se2 O6 Sr1 130.2(5) 3_666 3_766
Sr1 Se2 O6 Sr1 -130.2(5) 3_766 3_666
Sr1 Se2 O6 Sr1 -118.5(5) 1_454 3_766
Sr1 Se2 O6 Sr1 111.3(4) 1_454 3_666
Sr1 Se2 O6 Sr1 118.5(5) 3_766 1_454
Sr1 Se1 O2 Cd1 -102.0(3) 4_565 4_666
Sr1 Se1 O2 Sr1 139.0(6) 4_565 4_665
Sr1 Se1 O3 Cd1 -107.9(5) 4_565 .
Sr1 Se1 O1 Cd1 50.4(3) 4_565 4_666
Sr1 Se1 O1 Sr1 -164.5(7) 4_565 .
O2 Se1 O3 Cd1 -104.2(4) . .
O2 Se1 O3 Sr1 3.6(4) . 4_565
O2 Se1 O1 Cd1 2.2(4) . 4_666
O2 Se1 O1 Sr1 147.2(7) . .
O3 Se1 O2 Cd1 -105.9(3) . 4_666
O3 Se1 O2 Sr1 135.2(5) . 4_665
O3 Se1 O2 Sr1 -3.9(4) . 4_565
O3 Se1 O1 Cd1 103.6(4) . 4_666
O3 Se1 O1 Sr1 -111.3(8) . .
O5 Se2 O4 Cd1 -4.1(4) . 1_455
O5 Se2 O4 Cd1 -169.7(4) . .
O5 Se2 O4 Sr1 91.7(4) . 1_454
O5 Se2 O6 Sr1 155.0(4) . 3_766
O5 Se2 O6 Sr1 -86.6(4) . 1_454
O5 Se2 O6 Sr1 24.8(4) . 3_666
O4 Se2 O5 Cd1 4.5(4) . 1_455
O4 Se2 O5 Sr1 -123.5(3) . 3_666
O4 Se2 O6 Sr1 123.9(3) . 3_666
O4 Se2 O6 Sr1 12.6(4) . 1_454
O4 Se2 O6 Sr1 -105.8(4) . 3_766
O1 Se1 O2 Cd1 -2.1(4) . 4_666
O1 Se1 O2 Sr1 99.9(4) . 4_565
O1 Se1 O2 Sr1 -121.1(5) . 4_665
O1 Se1 O3 Cd1 156.8(4) . .
O1 Se1 O3 Sr1 -95.4(3) . 4_565
O6 Se2 O5 Cd1 106.6(4) . 1_455
O6 Se2 O5 Sr1 -21.4(3) . 3_666
O6 Se2 O4 Cd1 -106.6(3) . 1_455
O6 Se2 O4 Cd1 87.8(4) . .
O6 Se2 O4 Sr1 -10.8(3) . 1_454
